data_9000323
loop_
_publ_author_name
'Smyth, J. R.'
'Hazen, R. M.'

_publ_section_title
;
 The crystal structures of forsterite and hortonolite at several temperatures
 up to 900 C
 Note: variety hortonolite
 T = 25 C
;
_journal_name_full 'American Mineralogist'
_journal_page_first 588
_journal_page_last 593
_journal_volume 58
_journal_year 1973
_chemical_compound_source 'Franklin, New Jersey, USA'
_chemical_formula_sum 'Fe1.1 Mg0.75 Mn0.15 O4 Si'
_chemical_name_mineral Forsterite
_space_group_IT_number 62
_symmetry_space_group_name_Hall '-P 2c 2ab'
_symmetry_space_group_name_H-M 'P b n m'
_cell_angle_alpha 90
_cell_angle_beta 90
_cell_angle_gamma 90
_cell_length_a 4.798
_cell_length_b 10.387
_cell_length_c 6.055
_cell_formula_units_Z 4
_cell_volume 301.762
_database_code_amcsd 0000332
_diffrn_ambient_temperature 298.15
_exptl_crystal_density_diffrn 3.962
_cod_original_formula_sum '(Fe1.1 Mg.75 Mn.15) Si O4'
_cod_database_code 9000323

loop_
_space_group_symop_operation_xyz
x,y,z
x,y,1/2-z
-x,-y,1/2+z
1/2+x,1/2-y,1/2+z
1/2-x,1/2+y,1/2-z
1/2-x,1/2+y,z
1/2+x,1/2-y,-z
-x,-y,-z

loop_
_atom_site_label
_atom_site_fract_x
_atom_site_fract_y
_atom_site_fract_z
_atom_site_occupancy
_atom_site_U_iso_or_equiv
Fe1 0.00000 0.00000 0.00000 0.56200 0.00557
Mg1 0.00000 0.00000 0.00000 0.36100 0.00557
Mn1 0.00000 0.00000 0.00000 0.07700 0.00557
Fe2 0.98670 0.27920 0.25000 0.53800 0.00418
Mg2 0.98670 0.27920 0.25000 0.38900 0.00418
Mn2 0.98670 0.27920 0.25000 0.07300 0.00418
Si 0.42870 0.09570 0.25000 1.00000 0.00418
O1 0.76610 0.09180 0.25000 1.00000 0.00621
O2 0.21270 0.45140 0.25000 1.00000 0.00633
O3 0.28440 0.16330 0.03570 1.00000 0.00697

loop_
_cod_related_entry_id
_cod_related_entry_database
_cod_related_entry_code
1 AMCSD 0000332
